data_1521040
loop_
_publ_author_name
'Garcia-Jaca, J.'
'Mesa, J.L.'
'Insausti, M.'
'Larramendi, J.I.R.'
'Arriortua, M.I.'
'Rojo, T.'

_publ_section_title
;
 Synthesis, crystal structure, stoichiometry and magnetic properties of
 (Ca1-x Srx) V O3
;
_journal_name_full 'Materials Research Bulletin'
_journal_page_first 289
_journal_page_last 301
_journal_volume 34
_journal_year 1999
_chemical_formula_sum 'Ca0.89 O3 Sr0.11 V'
_chemical_name_systematic '(Ca0.89 Sr0.11) (V O3)'
_space_group_IT_number 62
_symmetry_space_group_name_Hall '-P 2ac 2n'
_symmetry_space_group_name_H-M 'P n m a'
_cell_angle_alpha 90
_cell_angle_beta 90
_cell_angle_gamma 90
_cell_formula_units_Z 4
_cell_length_a 5.3433
_cell_length_b 7.5574
_cell_length_c 5.3602
_cell_volume 216.453
_citation_journal_id_ASTM MRBUAC
_cod_data_source_file Garcia-Jaca_MRBUAC_1999_521.cif
_cod_data_source_block Ca0.89O3Sr0.11V1
_cod_original_cell_volume 216.4527
_cod_original_formula_sum 'Ca0.89 O3 Sr0.11 V1'
_cod_database_code 1521040

loop_
_symmetry_equiv_pos_as_xyz
x,y,z
-x+1/2,-y,z+1/2
x+1/2,-y+1/2,-z+1/2
-x,y+1/2,-z
-x,-y,-z
x-1/2,y,-z-1/2
-x-1/2,y-1/2,z-1/2
x,-y-1/2,z

loop_
_atom_site_label
_atom_site_type_symbol
_atom_site_fract_x
_atom_site_fract_y
_atom_site_fract_z
_atom_site_occupancy
_atom_site_U_iso_or_equiv
O1 O-2 0.566 0.25 0.007 1 0.0
Ca1 Ca+2 -0.0042 0.25 -0.0143 0.89 0.0
Sr1 Sr+2 -0.0042 0.25 -0.0143 0.11 0.0
O2 O-2 0.269 -0.025 0.211 1 0.0
V1 V+4 0.5 0 0 1 0.0
